data_4332536
loop_
_publ_author_name
'Cordes, David B.'
'Hanton, Lyall R.'
'Spicer, Mark D.'

_publ_section_title
;
 Helices versus Zigzag Chains:&#x00A0; One-Dimensional Coordination
 Polymers of AgIand Bis(4-pyridyl)amine
;
_journal_issue 19
_journal_name_full 'Inorganic Chemistry'
_journal_page_first 7651
_journal_page_last 7664
_journal_paper_doi 10.1021/ic060487y
_journal_volume 45
_journal_year 2006
_chemical_compound_source 'synthesis as described'
_chemical_formula_moiety 'C10 H9 Ag N3, Cl O4'
_chemical_formula_sum 'C10 H9 Ag Cl N3 O4'
_chemical_formula_weight 378.52
_chemical_name_common DCBACH
_chemical_name_systematic
;
 ?
;
_space_group_IT_number 179
_symmetry_cell_setting hexagonal
_symmetry_Int_Tables_number 179
_symmetry_space_group_name_Hall 'P 65 2 (0 0 1)'
_symmetry_space_group_name_H-M 'P 65 2 2'
_atom_sites_solution_hydrogens geom
_atom_sites_solution_primary direct
_atom_sites_solution_secondary difmap
_audit_conform_dict_location ftp://ftp.iucr.org/pub/cif_core.dic
_audit_conform_dict_name cif_core.dic
_audit_conform_dict_version 2.3
_audit_creation_date 2005-08-18T16:06:59-00:00
_audit_creation_method 'WinGX routine CIF_UPDATE'
_cell_angle_alpha 90.000
_cell_angle_beta 90.000
_cell_angle_gamma 120.000
_cell_formula_units_Z 6
_cell_length_a 8.0101(3)
_cell_length_b 8.0101(3)
_cell_length_c 33.3449(10)
_cell_measurement_reflns_used 6391
_cell_measurement_temperature 173(2)
_cell_measurement_theta_max 0
_cell_measurement_theta_min 0
_cell_measurement_wavelength 0.71073
_cell_volume 1852.83(11)
_computing_cell_refinement 'HKL Scalepack (Otwinowski & Minor 1997)'
_computing_data_collection 'Collect (Nonius BV, 1997-2000)'
_computing_data_reduction 'HKL Denzo and Scalepack (Otwinowski & Minor 1997)'
_computing_molecular_graphics 'Ortep-3 for Windows (Farrugia, 1997)'
_computing_publication_material 'WinGX publication routines (Farrugia, 1999)'
_computing_structure_refinement 'SHELXL-97 (Sheldrick, 1997)'
_computing_structure_solution 'SHELXS-97 (Sheldrick, 1997)'
_diffrn_ambient_temperature 173(2)
_diffrn_detector 'CCD plate'
_diffrn_detector_area_resol_mean 9
_diffrn_measured_fraction_theta_full 0.967
_diffrn_measured_fraction_theta_max 0.967
_diffrn_measurement_device '95mm CCD camera on \k-goniostat'
_diffrn_measurement_device_type KappaCCD
_diffrn_measurement_method 'CCD rotation images, thick slices'
_diffrn_orient_matrix_type 'by Nonius Collect from scalepack cell'
_diffrn_orient_matrix_UB_11 0.82657E-2
_diffrn_orient_matrix_UB_12 0.128396
_diffrn_orient_matrix_UB_13 0.23124E-2
_diffrn_orient_matrix_UB_21 0.132065
_diffrn_orient_matrix_UB_22 0.633299E-1
_diffrn_orient_matrix_UB_23 -0.120083E-1
_diffrn_orient_matrix_UB_31 -0.572231E-1
_diffrn_orient_matrix_UB_32 -0.169055E-1
_diffrn_orient_matrix_UB_33 -0.27383E-1
_diffrn_radiation_monochromator graphite
_diffrn_radiation_probe x-ray
_diffrn_radiation_type MoK\a
_diffrn_radiation_wavelength 0.71073
_diffrn_reflns_av_R_equivalents 0.0555
_diffrn_reflns_av_unetI/netI 0.0413
_diffrn_reflns_limit_h_max 10
_diffrn_reflns_limit_h_min 0
_diffrn_reflns_limit_k_max 9
_diffrn_reflns_limit_k_min -11
_diffrn_reflns_limit_l_max 46
_diffrn_reflns_limit_l_min -44
_diffrn_reflns_number 8938
_diffrn_reflns_theta_full 30.22
_diffrn_reflns_theta_max 30.22
_diffrn_reflns_theta_min 3
_diffrn_source 'Enraf Nonius FR590'
_exptl_absorpt_coefficient_mu 1.862
_exptl_absorpt_correction_type none
_exptl_crystal_colour colourless
_exptl_crystal_density_diffrn 2.035
_exptl_crystal_density_method 'not measured'
_exptl_crystal_description prism
_exptl_crystal_F_000 1116
_exptl_crystal_size_max 0.45
_exptl_crystal_size_mid 0.15
_exptl_crystal_size_min 0.15
_refine_diff_density_max 0.343
_refine_diff_density_min -0.614
_refine_diff_density_rms 0.083
_refine_ls_abs_structure_details 'Flack H D (1983), Acta Cryst. A39, 876-881.  598 Friedel pairs'
_refine_ls_abs_structure_Flack 0.55(5)
_refine_ls_extinction_method none
_refine_ls_goodness_of_fit_ref 1.623
_refine_ls_hydrogen_treatment mixed
_refine_ls_matrix_type full
_refine_ls_number_parameters 89
_refine_ls_number_reflns 1764
_refine_ls_number_restraints 0
_refine_ls_restrained_S_all 1.623
_refine_ls_R_factor_all 0.0500
_refine_ls_R_factor_gt 0.0310
_refine_ls_shift/su_max 0.002
_refine_ls_shift/su_mean 0.000
_refine_ls_structure_factor_coef Fsqd
_refine_ls_weighting_details
; calc
 [0.00000+1.00000exp(3.00(sin\q/\l)^2^)]/
   [\s^2^(Fo^2^)+0.0400+1.1244*P+(0.0248P)^2^+0.0000sin\q/\l]
 where P = 0.10000Fo^2^ + 0.90000Fc^2^
;
_refine_ls_weighting_scheme calc
_refine_ls_wR_factor_gt 0.0614
_refine_ls_wR_factor_ref 0.0676
_reflns_number_gt 1464
_reflns_number_total 1764
_reflns_threshold_expression >2sigma(I)
_cod_data_source_file ic060487ysup1.cif
_cod_data_source_block lh31a
_cod_original_cell_volume 1852.68(10)
_cod_original_sg_symbol_Hall 'P 65 2 (001)'
_cod_database_code 4332536

loop_
_symmetry_equiv_pos_as_xyz
'x, y, z'
'-x, -y, z+1/2'
'-y, -x, -z+1/6'
'y, x, -z+2/3'
'x-y, -y, -z'
'-x+y, y, -z+1/2'
'x, x-y, -z+5/6'
'-x, -x+y, -z+1/3'
'-y, x-y, z+2/3'
'y, -x+y, z+1/6'
'x-y, x, z+5/6'
'-x+y, -x, z+1/3'

loop_
_atom_site_label
_atom_site_type_symbol
_atom_site_fract_x
_atom_site_fract_y
_atom_site_fract_z
_atom_site_U_iso_or_equiv
_atom_site_adp_type
_atom_site_occupancy
_atom_site_symmetry_multiplicity
_atom_site_calc_flag
_atom_site_refinement_flags
C4 C 0.8323(4) 0.7766(4) 0.98062(9) 0.0187(6) Uani 1 1 d .
H4 H 0.9572 0.7962 0.9751 0.022 Uiso 1 1 calc R
C5 C 0.7425(5) 0.6964(5) 1.01659(9) 0.0204(6) Uani 1 1 d .
H5 H 0.8081 0.6602 1.0353 0.025 Uiso 1 1 calc R
O2 O 0.2566(5) 0.0435(5) 0.94463(12) 0.0666(11) Uani 1 1 d .
H1N H 0.9729 0.9411 0.9171 0.05 Uiso 0.5 1 d P
C1 C 0.4774(4) 0.7206(4) 0.99949(9) 0.0201(6) Uani 1 1 d .
H1 H 0.354 0.7024 1.0061 0.024 Uiso 1 1 calc R
C2 C 0.5557(5) 0.8008(4) 0.96268(8) 0.0187(5) Uani 1 1 d .
H2 H 0.4873 0.8366 0.9446 0.022 Uiso 1 1 calc R
C3 C 0.7370(4) 0.8285(4) 0.95251(9) 0.0168(6) Uani 1 1 d .
N1 N 0.5665(4) 0.6667(4) 1.02657(7) 0.0195(5) Uani 1 1 d .
N2 N 0.8280(5) 0.9140(2) 0.9167 0.0207(7) Uani 1 2 d S
Ag1 Ag 0.44224(3) 0.55776(3) 1.0833 0.02353(10) Uani 1 2 d S
Cl1 Cl 0.37714(15) 0.18857(7) 0.9167 0.0235(2) Uani 1 2 d S
O1 O 0.4960(4) 0.3677(4) 0.93631(10) 0.0422(7) Uani 1 1 d .

loop_
_atom_site_aniso_label
_atom_site_aniso_U_11
_atom_site_aniso_U_22
_atom_site_aniso_U_33
_atom_site_aniso_U_23
_atom_site_aniso_U_13
_atom_site_aniso_U_12
C4 0.0157(14) 0.0215(16) 0.0166(13) -0.0002(11) 0.0000(10) 0.0076(13)
C5 0.0219(14) 0.0200(15) 0.0168(14) 0.0002(12) -0.0037(11) 0.0084(13)
O2 0.054(2) 0.052(2) 0.086(3) 0.030(2) 0.048(2) 0.0211(17)
C1 0.0198(14) 0.0237(16) 0.0187(13) -0.0028(12) 0.0007(11) 0.0123(13)
C2 0.0201(14) 0.0207(15) 0.0161(12) -0.0004(11) 0.0011(12) 0.0108(13)
C3 0.0197(14) 0.0147(13) 0.0145(12) -0.0029(10) -0.0014(11) 0.0074(11)
N1 0.0212(12) 0.0197(13) 0.0129(11) 0.0025(9) 0.0029(10) 0.0066(11)
N2 0.0192(17) 0.0269(14) 0.0135(15) 0.0020(13) 0 0.0096(9)
Ag1 0.02685(14) 0.02685(14) 0.01500(13) 0.00529(12) 0.00529(12) 0.01200(16)
Cl1 0.0150(4) 0.0230(4) 0.0299(5) -0.0023(4) 0 0.0075(2)
O1 0.0432(16) 0.0326(13) 0.0513(18) -0.0179(13) -0.0239(13) 0.0194(12)

loop_
_atom_type_symbol
_atom_type_description
_atom_type_scat_dispersion_real
_atom_type_scat_dispersion_imag
_atom_type_scat_source
C C 0.003 0.002 'International Tables Vol C Tables 4.2.6.8 and 6.1.1.4'
H H 0 0 'International Tables Vol C Tables 4.2.6.8 and 6.1.1.4'
B B 0.001 0.001 'International Tables Vol C Tables 4.2.6.8 and 6.1.1.4'
N N 0.006 0.003 'International Tables Vol C Tables 4.2.6.8 and 6.1.1.4'
S S 0.125 0.123 'International Tables Vol C Tables 4.2.6.8 and 6.1.1.4'
Sn Sn -0.654 1.425 'International Tables Vol C Tables 4.2.6.8 and 6.1.1.4'
Ag Ag -0.8971 1.1015 'International Tables Vol C Tables 4.2.6.8 and 6.1.1.4'
Cl Cl 0.1484 0.1585 'International Tables Vol C Tables 4.2.6.8 and 6.1.1.4'
O O 0.0106 0.006 'International Tables Vol C Tables 4.2.6.8 and 6.1.1.4'

loop_
_geom_angle_atom_site_label_1
_geom_angle_atom_site_label_2
_geom_angle_atom_site_label_3
_geom_angle
_geom_angle_site_symmetry_1
_geom_angle_site_symmetry_3
C5 C4 C3 119.1(3) . .
N1 C5 C4 123.5(3) . .
N1 C1 C2 123.6(3) . .
C1 C2 C3 118.9(3) . .
N2 C3 C4 119.6(3) . .
N2 C3 C2 122.3(3) . .
C4 C3 C2 118.0(3) . .
C5 N1 C1 116.9(3) . .
C5 N1 Ag1 121.9(2) . .
C1 N1 Ag1 121.1(2) . .
C3 N2 C3 125.9(4) 7_566 .
N1 Ag1 N1 174.22(15) 3_667 .
O1 Cl1 O1 109.2(3) . 7_556
O1 Cl1 O2 108.66(19) . 7_556
O1 Cl1 O2 111.1(2) 7_556 7_556
O1 Cl1 O2 111.1(2) . .
O1 Cl1 O2 108.66(19) 7_556 .
O2 Cl1 O2 108.1(4) 7_556 .

loop_
_geom_bond_atom_site_label_1
_geom_bond_atom_site_label_2
_geom_bond_distance
_geom_bond_site_symmetry_2
C4 C5 1.381(4) .
C4 C3 1.397(4) .
C5 N1 1.348(4) .
O2 Cl1 1.425(3) .
C1 N1 1.349(4) .
C1 C2 1.382(4) .
C2 C3 1.397(4) .
C3 N2 1.389(3) .
N1 Ag1 2.113(2) .
N2 C3 1.389(3) 7_566
Ag1 N1 2.113(2) 3_667
Cl1 O1 1.424(3) .
Cl1 O1 1.424(3) 7_556
Cl1 O2 1.425(3) 7_556
